data_7716545
loop_
_publ_author_name
'Shahid, Nida'
'Singh, Amrendra K.'

_publ_section_title
;
 Unravelling the kinetics of electro- and photochemical S &#x2192; O
 linkage isomerization in Ru(II)-NHC-DMSO complexes utilised for
 photoinduced substitution reactions.
;
_journal_issue 30
_journal_name_full 'Dalton transactions (Cambridge, England : 2003)'
_journal_page_first 12662
_journal_page_last 12675
_journal_paper_doi 10.1039/d4dt01200c
_journal_volume 53
_journal_year 2024
_chemical_formula_moiety 'C13 H21 Cl2 N3 O2 Ru S2'
_chemical_formula_sum 'C13 H21 Cl2 N3 O2 Ru S2'
_chemical_formula_weight 487.433
_chemical_name_systematic a
_space_group_crystal_system monoclinic
_space_group_IT_number 14
_space_group_name_Hall '-P 2yn'
_space_group_name_H-M_alt 'P 1 21/n 1'
_symmetry_Int_Tables_number 14
_atom_sites_solution_primary dual
_audit_creation_date 2023-10-05
_audit_creation_method
;
Olex2 1.5
(compiled 2023.08.24 svn.re1ec1418 for OlexSys, GUI svn.r6817)
;
_audit_update_record
;
2024-02-28 deposited with the CCDC.	2024-07-03 downloaded from the CCDC.
;
_cell_angle_alpha 90
_cell_angle_beta 94.137(2)
_cell_angle_gamma 90
_cell_formula_units_Z 4
_cell_length_a 9.1097(2)
_cell_length_b 14.8835(3)
_cell_length_c 13.8216(3)
_cell_measurement_reflns_used 7776
_cell_measurement_temperature 293(2)
_cell_measurement_theta_max 23.4380
_cell_measurement_theta_min 2.0060
_cell_volume 1869.11(7)
_computing_cell_refinement 'CrysAlisPro 1.171.41.93a (Rigaku OD, 2020)'
_computing_data_collection 'CrysAlisPro 1.171.41.93a (Rigaku OD, 2020)'
_computing_data_reduction 'CrysAlisPro 1.171.41.93a (Rigaku OD, 2020)'
_computing_molecular_graphics 'Olex2 1.5 (Dolomanov et al., 2009)'
_computing_publication_material 'Olex2 1.5 (Dolomanov et al., 2009)'
_computing_structure_refinement 'olex2.refine 1.5 (Bourhis et al., 2015)'
_computing_structure_solution 'SHELXT 2018/2 (Sheldrick, 2018)'
_diffrn_ambient_temperature 293(2)
_diffrn_detector 'Hybrid Pixel Array Detector'
_diffrn_detector_area_resol_mean 10.0000
_diffrn_detector_type HyPix3000
_diffrn_measured_fraction_theta_full 0.9970
_diffrn_measured_fraction_theta_max 0.9330
_diffrn_measurement_details
;
List of Runs (angles in degrees, time in seconds):

  # Type    Start    End  Width  t~exp~   \w     \q     \k     \f   Frames
#--------------------------------------------------------------------------
  1  \w    -19.00   9.00   0.50   16.02    --  -11.35 -57.00   0.00   56
  2  \w    -14.00  18.00   0.50   16.02    --  -11.35 -99.00  60.00   64
  3  \w     12.00  57.00   0.50   16.02    --   10.96-125.00  90.00   90
  4  \w     13.00  63.00   0.50   16.02    --   10.96-127.00 137.00  100
  5  \w     21.00  72.00   0.50   16.02    --   10.96-142.00 -32.00  102
  6  \w    -14.00  22.00   0.50   16.02    --  -11.35 -99.00 -30.00   72
  7  \w    -25.00  21.00   0.50   16.02    --   10.96 -37.00 -90.00   92
  8  \w    -21.00   5.00   0.50   16.02    --  -11.35 -99.00-120.00   52
  9  \w    -23.00   2.00   0.50   16.02    --  -11.35 -99.00-150.00   50
 10  \w     -5.00  21.00   0.50   16.02    --  -11.35 -99.00-180.00   52
 11  \w    -52.00 -26.00   0.50   16.02    --   10.96 -37.00 -90.00   52
 12  \w    -61.00   5.00   0.50   16.02    --   10.96 -19.00-150.00  132
 13  \w     -3.00  60.00   0.50   16.02    --   10.96  37.00-120.00  126
 14  \w     31.00  72.00   0.50   16.02    --   10.96  57.00 -90.00   82
 15  \w     -9.00  16.00   0.50   16.02    --   10.96  57.00 -90.00   50
 16  \w    -61.00 -17.00   0.50   16.02    --   10.96 -19.00   0.00   88
 17  \w    -41.00  -3.00   0.50   16.02    --   10.96 -37.00  90.00   76
 18  \w    -30.00  -5.00   0.50   16.02    --  -11.35 -37.00 150.00   50
 19  \w    -58.00   5.00   0.50   16.02    --   10.96 -19.00  90.00  126
 20  \w    -67.00 -37.00   0.50   16.02    --  -11.35 -37.00 150.00   60
 21  \w    -79.00 -24.00   0.50   16.02    --  -11.35 -57.00   0.00  110
;
_diffrn_measurement_device 'four-circle diffractometer'
_diffrn_measurement_device_type 'XtaLAB Synergy, Dualflex, HyPix3000'
_diffrn_measurement_method '\w scans'
_diffrn_orient_matrix_type 'CrysAlisPro convention (1999,Acta A55,543-557)'
_diffrn_orient_matrix_UB_11 0.0076950000
_diffrn_orient_matrix_UB_12 -0.0473957000
_diffrn_orient_matrix_UB_13 -0.0002283000
_diffrn_orient_matrix_UB_21 0.0703882000
_diffrn_orient_matrix_UB_22 0.0040716000
_diffrn_orient_matrix_UB_23 0.0251563000
_diffrn_orient_matrix_UB_31 -0.0329776000
_diffrn_orient_matrix_UB_32 -0.0024947000
_diffrn_orient_matrix_UB_33 0.0448736000
_diffrn_radiation_monochromator mirror
_diffrn_radiation_probe x-ray
_diffrn_radiation_type 'Mo K\a'
_diffrn_radiation_wavelength 0.71073
_diffrn_reflns_av_R_equivalents 0.1306
_diffrn_reflns_av_unetI/netI 0.0831
_diffrn_reflns_Laue_measured_fraction_full 0.9970
_diffrn_reflns_Laue_measured_fraction_max 0.9330
_diffrn_reflns_limit_h_max 11
_diffrn_reflns_limit_h_min -11
_diffrn_reflns_limit_k_max 18
_diffrn_reflns_limit_k_min -18
_diffrn_reflns_limit_l_max 17
_diffrn_reflns_limit_l_min -17
_diffrn_reflns_number 25473
_diffrn_reflns_point_group_measured_fraction_full 0.9970
_diffrn_reflns_point_group_measured_fraction_max 0.9330
_diffrn_reflns_theta_full 25.2417
_diffrn_reflns_theta_max 27.45
_diffrn_reflns_theta_min 2.01
_diffrn_source 'micro-focus sealed X-ray tube'
_diffrn_source_type 'PhotonJet (Mo) X-ray Source'
_exptl_absorpt_coefficient_mu 1.358
_exptl_absorpt_correction_T_max 1.00000
_exptl_absorpt_correction_T_min 0.41625
_exptl_absorpt_correction_type multi-scan
_exptl_absorpt_process_details
;
CrysAlisPro 1.171.41.93a (Rigaku Oxford Diffraction, 2020)
Empirical absorption correction using spherical harmonics,
implemented in SCALE3 ABSPACK scaling algorithm.
;
_exptl_crystal_colour 'metallic yellowish yellow'
_exptl_crystal_colour_lustre metallic
_exptl_crystal_colour_modifier yellowish
_exptl_crystal_colour_primary yellow
_exptl_crystal_density_diffrn 1.732
_exptl_crystal_description block
_exptl_crystal_F_000 981.618
_exptl_crystal_preparation diffusion
_exptl_crystal_size_max 0.4
_exptl_crystal_size_mid 0.3
_exptl_crystal_size_min 0.2
_refine_diff_density_max 1.0717
_refine_diff_density_min -0.7875
_refine_diff_density_rms 0.2001
_refine_ls_d_res_high 0.7709
_refine_ls_d_res_low 10.1138
_refine_ls_goodness_of_fit_ref 1.2555
_refine_ls_hydrogen_treatment constr
_refine_ls_matrix_type full
_refine_ls_number_constraints 32
_refine_ls_number_parameters 213
_refine_ls_number_reflns 3997
_refine_ls_number_restraints 0
_refine_ls_restrained_S_all 1.2555
_refine_ls_R_factor_all 0.0966
_refine_ls_R_factor_gt 0.0588
_refine_ls_shift/su_max 0.0010
_refine_ls_shift/su_mean 0.0001
_refine_ls_structure_factor_coef Fsqd
_refine_ls_weighting_details 'w=1/[\s^2^(Fo^2^)+(0.0521P)^2^] where P=(Fo^2^+2Fc^2^)/3'
_refine_ls_weighting_scheme calc
_refine_ls_wR_factor_gt 0.1234
_refine_ls_wR_factor_ref 0.1735
_reflns_Friedel_coverage 0.0
_reflns_limit_h_max 9
_reflns_limit_h_min -11
_reflns_limit_k_max 18
_reflns_limit_k_min 0
_reflns_limit_l_max 17
_reflns_limit_l_min -8
_reflns_number_gt 2740
_reflns_number_total 3997
_reflns_threshold_expression I>=2u(I)
_cod_data_source_file d4dt01200c2.cif
_cod_data_source_block red4
_cod_depositor_comments 'Adding full bibliography for 7716545.cif.'
_cod_database_code 7716545
_chemical_oxdiff_formula C21H21N21O21S21Ru21
_olex2_refinement_description
;
;
_olex2_submission_original_sample_id nsh-470
_olex2_submission_special_instructions 'No special instructions were received'
_oxdiff_exptl_absorpt_empirical_details
;
Empirical correction (ABSPACK) includes:
- Absorption correction using spherical harmonics
- Frame scaling
;
_oxdiff_exptl_absorpt_empirical_full_max 1.906
_oxdiff_exptl_absorpt_empirical_full_min 0.634

loop_
_space_group_symop_id
_space_group_symop_operation_xyz
1 x,y,z
2 -x+1/2,y+1/2,-z+1/2
3 -x,-y,-z
4 x-1/2,-y-1/2,z-1/2

loop_
_atom_site_label
_atom_site_type_symbol
_atom_site_fract_x
_atom_site_fract_y
_atom_site_fract_z
_atom_site_U_iso_or_equiv
_atom_site_adp_type
_atom_site_occupancy
_atom_site_refinement_flags_posn
Ru1 Ru 0.81638(5) 0.25147(3) 0.50801(4) 0.0393(2) Uani 1.000000 .
S1 S 0.82392(19) 0.16765(11) 0.36844(13) 0.0493(5) Uani 1.000000 .
S2 S 0.79468(19) 0.33821(11) 0.64414(12) 0.0488(5) Uani 1.000000 .
Cl1 Cl 1.03237(18) 0.33264(12) 0.46143(14) 0.0610(5) Uani 1.000000 .
Cl2 Cl 0.98580(19) 0.14731(12) 0.60053(14) 0.0605(5) Uani 1.000000 .
N1 N 0.6293(5) 0.1825(3) 0.5431(4) 0.0425(13) Uani 1.000000 .
N2 N 0.5157(5) 0.3009(4) 0.4645(4) 0.0435(13) Uani 1.000000 .
O1 O 0.6991(6) 0.1069(3) 0.3435(3) 0.0677(15) Uani 1.000000 .
O2 O 0.6447(5) 0.3693(3) 0.6596(3) 0.0684(15) Uani 1.000000 .
C1 C 0.6576(6) 0.3290(4) 0.4464(4) 0.0373(15) Uani 1.000000 .
C2 C 0.5017(7) 0.2223(4) 0.5132(4) 0.0409(15) Uani 1.000000 .
N3 N 0.6329(6) 0.4079(4) 0.4005(4) 0.0562(15) Uani 1.000000 .
C6 C 0.6243(8) 0.1026(5) 0.5876(5) 0.0549(19) Uani 1.000000 .
H00D H 0.7127(8) 0.0747(5) 0.6074(5) 0.066(2) Uiso 1.000000 R
C7 C 0.4103(7) 0.3635(4) 0.4319(5) 0.0506(18) Uani 1.000000 .
H00E H 0.3094(7) 0.3594(4) 0.4377(5) 0.061(2) Uiso 1.000000 R
C3 C 0.3669(7) 0.1841(5) 0.5313(5) 0.0477(16) Uani 1.000000 .
H00F H 0.2791(7) 0.2131(5) 0.5123(5) 0.057(2) Uiso 1.000000 R
C8 C 0.4808(7) 0.4306(5) 0.3908(5) 0.059(2) Uani 1.000000 .
H00G H 0.4389(7) 0.4817(5) 0.3617(5) 0.071(2) Uiso 1.000000 R
C5 C 0.4978(9) 0.0607(5) 0.6050(5) 0.067(2) Uani 1.000000 .
H00H H 0.4987(9) 0.0047(5) 0.6349(5) 0.080(3) Uiso 1.000000 R
C4 C 0.3667(8) 0.1032(5) 0.5774(5) 0.061(2) Uani 1.000000 .
H00I H 0.2779(8) 0.0766(5) 0.5904(5) 0.073(2) Uiso 1.000000 R
C11 C 0.8442(9) 0.2359(5) 0.2640(5) 0.070(2) Uani 1.000000 .
H00a H 0.757(2) 0.271(3) 0.251(2) 0.105(4) Uiso 1.000000 GR
H00b H 0.927(4) 0.275(2) 0.2760(15) 0.105(4) Uiso 1.000000 GR
H00c H 0.860(6) 0.1982(5) 0.2094(10) 0.105(4) Uiso 1.000000 GR
C10 C 0.9877(8) 0.1028(5) 0.3667(5) 0.069(2) Uani 1.000000 .
H00j H 1.0714(8) 0.1404(9) 0.383(3) 0.104(3) Uiso 1.000000 GR
H00k H 0.985(3) 0.055(2) 0.413(3) 0.104(3) Uiso 1.000000 GR
H00l H 0.995(3) 0.078(3) 0.3031(11) 0.104(3) Uiso 1.000000 GR
C9 C 0.7427(8) 0.4661(5) 0.3645(6) 0.080(3) Uani 1.000000 .
H00m H 0.8389(8) 0.443(2) 0.383(3) 0.120(4) Uiso 1.000000 GR
H00n H 0.729(4) 0.469(3) 0.2950(6) 0.120(4) Uiso 1.000000 GR
H00o H 0.733(4) 0.5252(11) 0.391(3) 0.120(4) Uiso 1.000000 GR
C13 C 0.8556(11) 0.2876(7) 0.7547(5) 0.103(3) Uani 1.000000 .
H00p H 0.803(5) 0.232(2) 0.762(2) 0.155(5) Uiso 1.000000 GR
H00q H 0.9591(16) 0.275(4) 0.7550(19) 0.155(5) Uiso 1.000000 GR
H00r H 0.838(7) 0.3275(18) 0.8072(6) 0.155(5) Uiso 1.000000 GR
C12 C 0.9049(10) 0.4353(5) 0.6483(7) 0.103(3) Uani 1.000000 .
H00s H 1.0068(10) 0.4183(5) 0.652(5) 0.155(5) Uiso 1.000000 GR
H00t H 0.882(5) 0.470(2) 0.591(2) 0.155(5) Uiso 1.000000 GR
H00u H 0.886(5) 0.470(2) 0.705(3) 0.155(5) Uiso 1.000000 GR

loop_
_atom_site_aniso_label
_atom_site_aniso_U_11
_atom_site_aniso_U_22
_atom_site_aniso_U_33
_atom_site_aniso_U_12
_atom_site_aniso_U_13
_atom_site_aniso_U_23
Ru1 0.0300(3) 0.0429(4) 0.0452(4) 0.0000(2) 0.0044(2) 0.0048(2)
S1 0.0474(10) 0.0514(11) 0.0504(11) -0.0014(8) 0.0124(9) 0.0018(9)
S2 0.0469(10) 0.0541(11) 0.0444(10) -0.0013(8) -0.0025(8) 0.0016(8)
Cl1 0.0366(9) 0.0604(12) 0.0872(14) -0.0057(8) 0.0126(9) 0.0124(10)
Cl2 0.0448(10) 0.0621(12) 0.0739(13) 0.0128(8) -0.0002(9) 0.0144(10)
N1 0.041(3) 0.045(3) 0.040(3) 0.004(3) -0.002(3) 0.001(3)
N2 0.029(3) 0.060(4) 0.041(3) 0.001(3) -0.001(2) -0.002(3)
O1 0.074(4) 0.068(3) 0.062(3) -0.020(3) 0.014(3) -0.016(3)
O2 0.056(3) 0.089(4) 0.062(3) 0.016(3) 0.010(3) -0.015(3)
C1 0.041(4) 0.030(3) 0.043(4) -0.000(3) 0.014(3) 0.004(3)
C2 0.032(3) 0.051(4) 0.040(4) 0.001(3) 0.000(3) -0.006(3)
N3 0.055(4) 0.060(4) 0.053(4) -0.005(3) 0.005(3) -0.001(3)
C6 0.052(5) 0.056(5) 0.057(5) -0.007(4) 0.008(4) 0.007(4)
C7 0.042(4) 0.050(4) 0.060(5) 0.009(3) 0.005(3) 0.008(4)
C3 0.043(4) 0.053(5) 0.046(4) -0.003(3) 0.000(3) -0.000(3)
C8 0.046(4) 0.059(5) 0.071(5) 0.017(4) -0.006(4) 0.001(4)
C5 0.074(6) 0.069(5) 0.060(5) -0.015(4) 0.015(4) 0.008(4)
C4 0.049(5) 0.077(6) 0.056(5) -0.000(4) 0.004(4) -0.003(4)
C11 0.082(6) 0.075(6) 0.055(5) 0.004(4) 0.016(5) 0.011(4)
C10 0.066(5) 0.064(5) 0.080(6) 0.011(4) 0.021(4) -0.011(4)
C9 0.067(5) 0.080(6) 0.095(6) 0.000(5) 0.018(5) 0.031(5)
C13 0.127(9) 0.130(8) 0.049(5) 0.053(7) -0.016(5) 0.010(5)
C12 0.117(8) 0.092(7) 0.104(7) -0.051(6) 0.028(6) -0.040(6)

loop_
_atom_type_symbol
_atom_type_scat_dispersion_real
_atom_type_scat_dispersion_imag
_atom_type_scat_Cromer_Mann_a1
_atom_type_scat_Cromer_Mann_a2
_atom_type_scat_Cromer_Mann_a3
_atom_type_scat_Cromer_Mann_a4
_atom_type_scat_Cromer_Mann_b1
_atom_type_scat_Cromer_Mann_b2
_atom_type_scat_Cromer_Mann_b3
_atom_type_scat_Cromer_Mann_b4
_atom_type_scat_Cromer_Mann_c
_atom_type_scat_source
_atom_type_scat_dispersion_source
C 0.00313 0.00162 2.31000 1.02000 1.58860 0.86500 20.84390 10.20750 0.56870 51.65120 0.21560 'International Tables Volume C Table 6.1.1.4 (pp. 500-502)' 'Brennan, Cowan, Rev. Sci. Instrum., 1992, 63, 850'
Cl 0.14908 0.15974 11.46040 7.19640 6.25560 1.64550 0.01040 1.16620 18.51940 47.77840 -9.55740 'International Tables Volume C Table 6.1.1.4 (pp. 500-502)' 'Brennan, Cowan, Rev. Sci. Instrum., 1992, 63, 850'
H 0.00000 0.00000 0.49300 0.32291 0.14019 0.04081 10.51090 26.12570 3.14236 57.79970 0.00304 'International Tables Volume C Table 6.1.1.4 (pp. 500-502)' 'Brennan, Cowan, Rev. Sci. Instrum., 1992, 63, 850'
N 0.00612 0.00332 12.21260 3.13220 2.01250 1.16630 0.00570 9.89330 28.99750 0.58260 -11.52900 'International Tables Volume C Table 6.1.1.4 (pp. 500-502)' 'Brennan, Cowan, Rev. Sci. Instrum., 1992, 63, 850'
O 0.01085 0.00610 3.04850 2.28680 1.54630 0.86700 13.27710 5.70110 0.32390 32.90890 0.25080 'International Tables Volume C Table 6.1.1.4 (pp. 500-502)' 'Brennan, Cowan, Rev. Sci. Instrum., 1992, 63, 850'
Ru -1.23864 0.84050 19.26740 12.91820 4.86337 1.56756 0.80852 8.43467 24.79970 94.29280 5.37874 'International Tables Volume C Table 6.1.1.4 (pp. 500-502)' 'Brennan, Cowan, Rev. Sci. Instrum., 1992, 63, 850'
S 0.12485 0.12449 6.90530 5.20340 1.43790 1.58630 1.46790 22.21510 0.25360 56.17200 0.86690 'International Tables Volume C Table 6.1.1.4 (pp. 500-502)' 'Brennan, Cowan, Rev. Sci. Instrum., 1992, 63, 850'

loop_
_geom_angle_atom_site_label_1
_geom_angle_atom_site_label_2
_geom_angle_atom_site_label_3
_geom_angle
_geom_angle_site_symmetry_1
_geom_angle_site_symmetry_3
_geom_angle_publ_flag
S2 Ru1 S1 176.49(6) . . ?
Cl1 Ru1 S1 88.50(6) . . ?
Cl1 Ru1 S2 93.24(6) . . ?
Cl2 Ru1 S1 92.19(6) . . ?
Cl2 Ru1 S2 90.92(6) . . ?
Cl2 Ru1 Cl1 87.81(6) . . ?
N1 Ru1 S1 90.13(14) . . ?
N1 Ru1 S2 88.06(14) . . ?
N1 Ru1 Cl1 178.12(14) . . ?
N1 Ru1 Cl2 93.52(15) . . ?
C1 Ru1 S1 91.17(17) . . ?
C1 Ru1 S2 85.53(17) . . ?
C1 Ru1 Cl1 100.10(17) . . ?
C1 Ru1 Cl2 171.49(16) . . ?
C1 Ru1 N1 78.6(2) . . ?
O1 S1 Ru1 117.31(19) . . ?
C11 S1 Ru1 112.3(2) . . ?
C11 S1 O1 106.5(3) . . ?
C10 S1 Ru1 112.4(3) . . ?
C10 S1 O1 107.3(3) . . ?
C10 S1 C11 99.3(4) . . ?
O2 S2 Ru1 115.5(2) . . ?
C13 S2 Ru1 115.5(3) . . ?
C13 S2 O2 104.2(4) . . ?
C12 S2 Ru1 113.9(3) . . ?
C12 S2 O2 105.7(4) . . ?
C12 S2 C13 100.3(5) . . ?
C2 N1 Ru1 114.6(4) . . ?
C6 N1 Ru1 126.9(4) . . ?
C6 N1 C2 118.4(6) . . ?
C2 N2 C1 117.8(5) . . ?
C7 N2 C1 111.7(5) . . ?
C7 N2 C2 130.5(5) . . ?
N2 C1 Ru1 113.8(4) . . ?
N3 C1 Ru1 142.9(5) . . ?
N3 C1 N2 102.6(5) . . ?
N2 C2 N1 114.9(5) . . ?
C3 C2 N1 121.3(6) . . ?
C3 C2 N2 123.8(6) . . ?
C8 N3 C1 112.3(5) . . ?
C9 N3 C1 126.3(6) . . ?
C9 N3 C8 121.4(6) . . ?
H00D C6 N1 118.3(4) . . ?
C5 C6 N1 123.4(7) . . ?
C5 C6 H00D 118.3(5) . . ?
H00E C7 N2 126.4(4) . . ?
C8 C7 N2 107.2(6) . . ?
C8 C7 H00E 126.4(4) . . ?
H00F C3 C2 120.8(4) . . ?
C4 C3 C2 118.4(7) . . ?
C4 C3 H00F 120.8(4) . . ?
C7 C8 N3 106.1(6) . . ?
H00G C8 N3 126.9(4) . . ?
H00G C8 C7 126.9(4) . . ?
H00H C5 C6 120.9(5) . . ?
C4 C5 C6 118.2(7) . . ?
C4 C5 H00H 120.9(4) . . ?
C5 C4 C3 120.3(7) . . ?
H00I C4 C3 119.9(4) . . ?
H00I C4 C5 119.9(4) . . ?
H00a C11 S1 109.5 . . ?
H00b C11 S1 109.5 . . ?
H00b C11 H00a 109.5 . . ?
H00c C11 S1 109.5 . . ?
H00c C11 H00a 109.5 . . ?
H00c C11 H00b 109.5 . . ?
H00j C10 S1 109.5 . . ?
H00k C10 S1 109.5 . . ?
H00k C10 H00j 109.5 . . ?
H00l C10 S1 109.5 . . ?
H00l C10 H00j 109.5 . . ?
H00l C10 H00k 109.5 . . ?
H00m C9 N3 109.5 . . ?
H00n C9 N3 109.5 . . ?
H00n C9 H00m 109.5 . . ?
H00o C9 N3 109.5 . . ?
H00o C9 H00m 109.5 . . ?
H00o C9 H00n 109.5 . . ?
H00p C13 S2 109.5 . . ?
H00q C13 S2 109.5 . . ?
H00q C13 H00p 109.5 . . ?
H00r C13 S2 109.5 . . ?
H00r C13 H00p 109.5 . . ?
H00r C13 H00q 109.5 . . ?
H00s C12 S2 109.5 . . ?
H00t C12 S2 109.5 . . ?
H00t C12 H00s 109.5 . . ?
H00u C12 S2 109.5 . . ?
H00u C12 H00s 109.5 . . ?
H00u C12 H00t 109.5 . . ?

loop_
_geom_bond_atom_site_label_1
_geom_bond_atom_site_label_2
_geom_bond_distance
_geom_bond_site_symmetry_2
_geom_bond_publ_flag
Ru1 S1 2.3026(18) . ?
Ru1 S2 2.3021(18) . ?
Ru1 Cl1 2.4347(16) . ?
Ru1 Cl2 2.4770(17) . ?
Ru1 N1 2.077(5) . ?
Ru1 C1 1.992(6) . ?
S1 O1 1.474(5) . ?
S1 C11 1.785(7) . ?
S1 C10 1.779(7) . ?
S2 O2 1.472(5) . ?
S2 C13 1.757(7) . ?
S2 C12 1.758(7) . ?
N1 C2 1.343(7) . ?
N1 C6 1.341(7) . ?
N2 C1 1.398(7) . ?
N2 C2 1.361(8) . ?
N2 C7 1.389(7) . ?
C1 N3 1.347(7) . ?
C2 C3 1.392(8) . ?
N3 C8 1.423(8) . ?
N3 C9 1.439(8) . ?
C6 H00D 0.9300 . ?
C6 C5 1.348(9) . ?
C7 H00E 0.9300 . ?
C7 C8 1.336(8) . ?
C3 H00F 0.9300 . ?
C3 C4 1.362(9) . ?
C8 H00G 0.9300 . ?
C5 H00H 0.9300 . ?
C5 C4 1.381(9) . ?
C4 H00I 0.9300 . ?
C11 H00a 0.9600 . ?
C11 H00b 0.9600 . ?
C11 H00c 0.9600 . ?
C10 H00j 0.9600 . ?
C10 H00k 0.9600 . ?
C10 H00l 0.9600 . ?
C9 H00m 0.9600 . ?
C9 H00n 0.9600 . ?
C9 H00o 0.9600 . ?
C13 H00p 0.9600 . ?
C13 H00q 0.9600 . ?
C13 H00r 0.9600 . ?
C12 H00s 0.9600 . ?
C12 H00t 0.9600 . ?
C12 H00u 0.9600 . ?

loop_
_geom_torsion_atom_site_label_1
_geom_torsion_atom_site_label_2
_geom_torsion_atom_site_label_3
_geom_torsion_atom_site_label_4
_geom_torsion
_geom_torsion_site_symmetry_1
_geom_torsion_site_symmetry_2
_geom_torsion_site_symmetry_3
_geom_torsion_site_symmetry_4
_geom_torsion_publ_flag
Ru1 N1 C2 N2 0.3(4) . . . . ?
Ru1 N1 C2 C3 180.0(4) . . . . ?
Ru1 N1 C6 C5 -177.8(6) . . . . ?
Ru1 C1 N2 C2 -5.4(5) . . . . ?
Ru1 C1 N2 C7 171.6(4) . . . . ?
Ru1 C1 N3 C8 -168.6(8) . . . . ?
Ru1 C1 N3 C9 11.0(9) . . . . ?
N1 C2 N2 C1 3.4(6) . . . . ?
N1 C2 N2 C7 -173.0(5) . . . . ?
N1 C2 C3 C4 -2.3(7) . . . . ?
N1 C6 C5 C4 -1.4(8) . . . . ?
N2 C1 N3 C8 0.9(6) . . . . ?
N2 C1 N3 C9 -179.5(5) . . . . ?
N2 C2 C3 C4 177.4(7) . . . . ?
N2 C7 C8 N3 -0.9(6) . . . . ?
C1 N3 C8 C7 -0.0(6) . . . . ?
C2 C3 C4 C5 -0.2(7) . . . . ?
C6 C5 C4 C3 1.9(8) . . . . ?
